data_1539450
loop_
_publ_author_name
'Adams, R.D.'
'Layland, R.C.'
'Payen, C.'

_publ_section_title
;
 The synthesis, crystal structure and magnetic properties of Cu4 (As O4)2
 (O) and Ba2 Cu7 (As O4)6
;
_journal_name_full 'Chem. Ber./Recueil'
_journal_page_first 63
_journal_page_last 67
_journal_volume 130
_journal_year 1997
_chemical_formula_sum 'As2 Cu4 O9'
_chemical_name_systematic 'Cu4 (As O4)2 O'
_space_group_IT_number 62
_symmetry_space_group_name_Hall '-P 2ac 2n'
_symmetry_space_group_name_H-M 'P n m a'
_cell_angle_alpha 90
_cell_angle_beta 90
_cell_angle_gamma 90
_cell_formula_units_Z 4
_cell_length_a 8.253
_cell_length_b 6.4122
_cell_length_c 13.789
_cell_volume 729.712
_citation_journal_id_ASTM CHBRFW
_cod_data_source_file Adams_CHBRFW_1997_1797.cif
_cod_data_source_block As2Cu4O9
_cod_original_cell_volume 729.7123
_cod_database_code 1539450

loop_
_symmetry_equiv_pos_as_xyz
x,y,z
-x+1/2,-y,z+1/2
x+1/2,-y+1/2,-z+1/2
-x,y+1/2,-z
-x,-y,-z
x-1/2,y,-z-1/2
-x-1/2,y-1/2,z-1/2
x,-y-1/2,z

loop_
_atom_site_label
_atom_site_type_symbol
_atom_site_fract_x
_atom_site_fract_y
_atom_site_fract_z
_atom_site_occupancy
_atom_site_U_iso_or_equiv
Cu3 Cu+2 0.362 0.25 0.9477 1 0.0
O2 O-2 0.5962 0.25 0.968 1 0.0
Cu2 Cu+2 0.64279 0.0067 0.8449 1 0.0
As1 As+5 0.1606 0.25 0.41407 1 0.0
O1 O-2 0.6089 0.25 0.7597 1 0.0
O3 O-2 0.6301 0.25 0.5637 1 0.0
O7 O-2 0.3578 0.25 0.408 1 0.0
O5 O-2 0.3806 0.0361 0.6501 1 0.0
O4 O-2 0.4089 -0.0274 0.8604 1 0.0
O6 O-2 0.3119 0.25 0.09 1 0.0
Cu1 Cu+2 0.5809 0.25 0.4111 1 0.0
As2 As+5 0.4988 0.25 0.65602 1 0.0
